data_2222581
loop_
_publ_author_name
'Dehno Khalaji, Aliakbar'
'Fejfarova, Karla'
'Dusek, Michal'

_publ_section_title
;
 <i>N</i>,<i>N</i>'-Bis(3,4-dimethoxybenzylidene)butane-1,4-diamine
;
_journal_coeditor_code BT2985
_journal_issue 8
_journal_name_full 'Acta Crystallographica Section E'
_journal_page_first o1773
_journal_paper_doi 10.1107/S1600536809025069
_journal_volume 65
_journal_year 2009
_chemical_formula_iupac 'C22 H28 N2 O4'
_chemical_formula_moiety 'C22 H28 N2 O4'
_chemical_formula_sum 'C22 H28 N2 O4'
_chemical_formula_weight 384.5
_chemical_name_systematic
;
<i>N</i>,<i>N</i>'-Bis(3,4-dimethoxybenzylidene)butane-1,4-diamine
;
_space_group_IT_number 14
_symmetry_cell_setting monoclinic
_symmetry_space_group_name_Hall '-P 2ybc'
_symmetry_space_group_name_H-M 'P 1 21/c 1'
_cell_angle_alpha 90
_cell_angle_beta 101.725(2)
_cell_angle_gamma 90
_cell_formula_units_Z 2
_cell_length_a 14.5770(4)
_cell_length_b 7.6201(2)
_cell_length_c 9.4456(3)
_cell_measurement_reflns_used 3320
_cell_measurement_temperature 120
_cell_measurement_theta_max 62.1456
_cell_measurement_theta_min 3.0928
_cell_volume 1027.31(5)
_computing_cell_refinement 'Crysalis RED (Oxford Diffraction, 2009)'
_computing_data_collection 'Crysalis CCD (Oxford Diffraction, 2009)'
_computing_data_reduction 'Crysalis RED (Oxford Diffraction, 2009)'
_computing_molecular_graphics 'DIAMOND (Brandenburg & Putz, 2005)'
_computing_publication_material 'JANA2006 (Pet\<r\'i\<cek <i>et al.</i>,  2006)'
_computing_structure_refinement 'JANA2006 (Pet\<r\'i\<cek <i>et al.</i>,  2006)'
_computing_structure_solution 'SIR2002 (Burla <i>et al.</i>,  2003)'
_diffrn_ambient_temperature 120
_diffrn_detector_area_resol_mean 20.7567
_diffrn_measured_fraction_theta_full 0.99
_diffrn_measured_fraction_theta_max 0.98
_diffrn_measurement_device 'four-cycle diffractometer'
_diffrn_measurement_device_type
;
Oxford Diffraction Gemini diffractometer with Xcalibur goniometer, an Atlas
detector
and
a Gemini ultra Cu source
;
_diffrn_measurement_method 'Rotation method data acquisition using \w'
_diffrn_radiation_monochromator mirror
_diffrn_radiation_source 'X-ray tube'
_diffrn_radiation_type 'Cu K\a'
_diffrn_radiation_wavelength 1.54184
_diffrn_reflns_av_R_equivalents 0.0238
_diffrn_reflns_av_sigmaI/netI 0.0139
_diffrn_reflns_limit_h_max 16
_diffrn_reflns_limit_h_min -15
_diffrn_reflns_limit_k_max 8
_diffrn_reflns_limit_k_min -6
_diffrn_reflns_limit_l_max 8
_diffrn_reflns_limit_l_min -10
_diffrn_reflns_number 5312
_diffrn_reflns_reduction_process
;
Integration of the CCD images was done by program Crysalis RED
(Oxford Diffraction, 2009). The same program was used for indexing of the
crystal shape and absorption correction.
;
_diffrn_reflns_theta_full 62.03
_diffrn_reflns_theta_max 62.27
_diffrn_reflns_theta_min 6.2
_exptl_absorpt_coefficient_mu 0.693
_exptl_absorpt_correction_T_max 0.935
_exptl_absorpt_correction_T_min 0.765
_exptl_absorpt_correction_type multi-scan
_exptl_absorpt_process_details '(CrysAlis RED; Oxford Diffraction, 2009)'
_exptl_crystal_colour colorless
_exptl_crystal_density_diffrn 1.2425
_exptl_crystal_density_method 'not measured'
_exptl_crystal_description prism
_exptl_crystal_F_000 412
_exptl_crystal_size_max 0.2850
_exptl_crystal_size_mid 0.1621
_exptl_crystal_size_min 0.0917
_refine_diff_density_max 0.13
_refine_diff_density_min -0.14
_refine_ls_extinction_method none
_refine_ls_goodness_of_fit_ref 1.67
_refine_ls_hydrogen_treatment constr
_refine_ls_number_constraints 56
_refine_ls_number_parameters 127
_refine_ls_number_reflns 1594
_refine_ls_number_restraints 0
_refine_ls_R_factor_all 0.0437
_refine_ls_R_factor_gt 0.0348
_refine_ls_shift/su_max 0.0099
_refine_ls_shift/su_mean 0.0012
_refine_ls_structure_factor_coef Fsqd
_refine_ls_weighting_details 'w = 1/[\s^2^(I)+0.0016I^2^]'
_refine_ls_weighting_scheme sigma
_refine_ls_wR_factor_gt 0.0931
_refine_ls_wR_factor_ref 0.0961
_reflns_number_gt 1293
_reflns_number_total 1594
_reflns_threshold_expression I>3\s(I)
_cod_data_source_file bt2985.cif
_cod_data_source_block I
_cod_original_sg_symbol_Hall '-P 2ybc '
_cod_database_code 2222581
_cod_database_fobs_code 2222581

loop_
_symmetry_equiv_pos_site_id
_symmetry_equiv_pos_as_xyz
1 x,y,z
2 -x,y+1/2,-z+1/2
3 -x,-y,-z
4 x,-y+1/2,z+1/2

loop_
_atom_site_type_symbol
_atom_site_label
_atom_site_fract_x
_atom_site_fract_y
_atom_site_fract_z
_atom_site_U_iso_or_equiv
_atom_site_adp_type
_atom_site_calc_flag
_atom_site_refinement_flags
_atom_site_occupancy
_atom_site_disorder_assembly
_atom_site_disorder_group
O O1 0.32039(6) -0.14609(12) 0.79180(10) 0.0270(3) Uani d . 1 . .
O O2 0.44401(6) 0.09623(12) 0.85186(10) 0.0273(3) Uani d . 1 . .
N N1 0.09135(9) 0.06805(17) 0.32350(12) 0.0300(4) Uani d . 1 . .
C C1 0.22426(10) 0.16821(19) 0.50087(14) 0.0249(4) Uani d . 1 . .
C C2 0.23245(10) 0.01522(19) 0.58506(14) 0.0253(5) Uani d . 1 . .
C C3 0.30568(10) -0.00345(17) 0.70163(14) 0.0230(4) Uani d . 1 . .
C C4 0.37318(9) 0.13126(18) 0.73672(14) 0.0238(4) Uani d . 1 . .
C C5 0.36408(10) 0.28352(19) 0.65593(14) 0.0267(5) Uani d . 1 . .
C C6 0.28914(10) 0.30120(19) 0.53867(14) 0.0268(5) Uani d . 1 . .
C C7 0.14929(10) 0.1882(2) 0.37154(14) 0.0271(5) Uani d . 1 . .
C C8 0.02298(10) 0.1056(2) 0.19086(15) 0.0328(5) Uani d . 1 . .
C C9 0.03674(10) -0.01461(19) 0.06882(14) 0.0280(5) Uani d . 1 . .
C C10 0.25804(11) -0.2911(2) 0.75602(16) 0.0335(5) Uani d . 1 . .
C C11 0.50866(10) 0.2352(2) 0.89969(16) 0.0334(5) Uani d . 1 . .
H H2 0.186873 -0.076684 0.56133 0.0303 Uiso d . 1 . .
H H5 0.40895 0.376514 0.680225 0.032 Uiso d . 1 . .
H H6 0.282503 0.407674 0.483197 0.0322 Uiso d . 1 . .
H H7 0.144082 0.298205 0.320967 0.0325 Uiso d . 1 . .
H H8a 0.02928 0.225547 0.163206 0.0393 Uiso d . 1 . .
H H8b -0.039196 0.0907 0.208212 0.0393 Uiso d . 1 . .
H H9a 0.098065 0.003565 0.048977 0.0337 Uiso d . 1 . .
H H9b 0.034701 -0.13463 0.098931 0.0337 Uiso d . 1 . .
H H10a 0.278325 -0.386148 0.821663 0.0402 Uiso d . 1 . .
H H10b 0.195898 -0.256261 0.763371 0.0402 Uiso d . 1 . .
H H10c 0.257961 -0.328557 0.658943 0.0402 Uiso d . 1 . .
H H11a 0.55323 0.197841 0.983561 0.0401 Uiso d . 1 . .
H H11b 0.540945 0.265307 0.82402 0.0401 Uiso d . 1 . .
H H11c 0.475258 0.335902 0.923628 0.0401 Uiso d . 1 . .

loop_
_atom_site_aniso_label
_atom_site_aniso_U_11
_atom_site_aniso_U_22
_atom_site_aniso_U_33
_atom_site_aniso_U_12
_atom_site_aniso_U_13
_atom_site_aniso_U_23
_atom_site_aniso_type_symbol
O1 0.0291(6) 0.0255(5) 0.0232(5) -0.0036(4) -0.0026(4) 0.0037(4) O
O2 0.0245(5) 0.0302(6) 0.0231(5) -0.0033(4) -0.0049(4) 0.0017(4) O
N1 0.0301(7) 0.0343(7) 0.0218(6) 0.0028(6) -0.0036(5) -0.0020(5) N
C1 0.0275(8) 0.0271(8) 0.0189(7) 0.0039(6) 0.0018(6) -0.0010(6) C
C2 0.0246(7) 0.0285(8) 0.0213(7) -0.0002(6) 0.0014(6) -0.0043(6) C
C3 0.0264(7) 0.0236(8) 0.0182(7) 0.0025(6) 0.0024(5) 0.0000(6) C
C4 0.0230(7) 0.0293(8) 0.0176(7) 0.0017(6) 0.0009(6) -0.0020(6) C
C5 0.0276(8) 0.0278(8) 0.0234(7) -0.0032(6) 0.0021(6) -0.0005(6) C
C6 0.0319(8) 0.0272(8) 0.0208(7) 0.0021(6) 0.0037(6) 0.0019(6) C
C7 0.0308(8) 0.0284(8) 0.0200(7) 0.0057(7) 0.0003(6) -0.0008(6) C
C8 0.0307(8) 0.0365(9) 0.0262(8) 0.0043(7) -0.0059(6) -0.0004(7) C
C9 0.0252(8) 0.0302(8) 0.0258(8) -0.0001(6) -0.0019(6) 0.0027(6) C
C10 0.0362(9) 0.0277(8) 0.0326(8) -0.0072(7) -0.0022(7) 0.0042(6) C
C11 0.0283(8) 0.0373(9) 0.0299(8) -0.0088(7) -0.0052(6) 0.0016(7) C

loop_
_atom_type_symbol
_atom_type_scat_dispersion_real
_atom_type_scat_dispersion_imag
_atom_type_scat_source
C 0.018 0.009 'International Tables Vol C tables 4.2.6.8 and 6.1.1.1'
H 0.000 0.000 'International Tables Vol C tables 4.2.6.8 and 6.1.1.1'
N 0.031 0.018 'International Tables Vol C tables 4.2.6.8 and 6.1.1.1'
O 0.049 0.032 'International Tables Vol C tables 4.2.6.8 and 6.1.1.1'

loop_
_geom_angle_atom_site_label_1
_geom_angle_atom_site_label_2
_geom_angle_atom_site_label_3
_geom_angle_site_symmetry_1
_geom_angle_site_symmetry_2
_geom_angle_site_symmetry_3
_geom_angle
_geom_angle_publ_flag
C3 O1 C10 . . . 117.08(10) ?
C4 O2 C11 . . . 116.78(10) ?
C7 N1 C8 . . . 117.04(12) ?
C2 C1 C6 . . . 119.20(11) ?
C2 C1 C7 . . . 121.32(13) ?
C6 C1 C7 . . . 119.46(13) ?
C1 C2 C3 . . . 120.15(13) ?
C1 C2 H2 . . . 119.9235 ?
C3 C2 H2 . . . 119.9231 ?
O1 C3 C2 . . . 125.24(12) ?
O1 C3 C4 . . . 114.61(11) ?
C2 C3 C4 . . . 120.14(12) ?
O2 C4 C3 . . . 114.99(11) ?
O2 C4 C5 . . . 125.24(12) ?
C3 C4 C5 . . . 119.77(11) ?
C4 C5 C6 . . . 119.46(13) ?
C4 C5 H5 . . . 120.2676 ?
C6 C5 H5 . . . 120.2684 ?
C1 C6 C5 . . . 121.22(13) ?
C1 C6 H6 . . . 119.3878 ?
C5 C6 H6 . . . 119.3886 ?
N1 C7 C1 . . . 123.46(13) ?
N1 C7 H7 . . . 118.272 ?
C1 C7 H7 . . . 118.2721 ?
N1 C8 C9 . . . 111.13(12) ?
N1 C8 H8a . . . 109.4714 ?
N1 C8 H8b . . . 109.4713 ?
C9 C8 H8a . . . 109.4714 ?
C9 C8 H8b . . . 109.471 ?
H8a C8 H8b . . . 107.7587 ?
C8 C9 C9 . . 3_555 112.43(12) ?
C8 C9 H9a . . . 109.4708 ?
C8 C9 H9b . . . 109.4709 ?
C9 C9 H9a 3_555 . . 109.4717 ?
C9 C9 H9b 3_555 . . 109.4713 ?
H9a C9 H9b . . . 106.344 ?
O1 C10 H10a . . . 109.4718 ?
O1 C10 H10b . . . 109.4712 ?
O1 C10 H10c . . . 109.4714 ?
H10a C10 H10b . . . 109.471 ?
H10a C10 H10c . . . 109.4712 ?
H10b C10 H10c . . . 109.4707 ?
O2 C11 H11a . . . 109.4712 ?
O2 C11 H11b . . . 109.4717 ?
O2 C11 H11c . . . 109.4713 ?
H11a C11 H11b . . . 109.4716 ?
H11a C11 H11c . . . 109.4708 ?
H11b C11 H11c . . . 109.4708 ?

loop_
_geom_bond_atom_site_label_1
_geom_bond_atom_site_label_2
_geom_bond_site_symmetry_1
_geom_bond_site_symmetry_2
_geom_bond_distance
_geom_bond_publ_flag
O1 C3 . . 1.3706(16) .
O1 C10 . . 1.4272(18) .
O2 C4 . . 1.3651(14) .
O2 C11 . . 1.4287(17) .
N1 C7 . . 1.2657(19) .
N1 C8 . . 1.4620(17) .
C1 C2 . . 1.403(2) .
C1 C6 . . 1.383(2) .
C1 C7 . . 1.4722(17) .
C2 C3 . . 1.3763(17) .
C2 H2 . . 0.96 ?
C3 C4 . . 1.4139(19) .
C4 C5 . . 1.380(2) .
C5 C6 . . 1.3951(18) .
C5 H5 . . 0.96 ?
C6 H6 . . 0.96 ?
C7 H7 . . 0.96 ?
C8 C9 . . 1.517(2) .
C8 H8a . . 0.96 ?
C8 H8b . . 0.96 ?
C9 C9 . 3_555 1.5236(17) .
C9 H9a . . 0.96 ?
C9 H9b . . 0.96 ?
C10 H10a . . 0.96 ?
C10 H10b . . 0.96 ?
C10 H10c . . 0.96 ?
C11 H11a . . 0.96 ?
C11 H11b . . 0.96 ?
C11 H11c . . 0.96 ?

loop_
_geom_hbond_atom_site_label_D
_geom_hbond_atom_site_label_H
_geom_hbond_atom_site_label_A
_geom_hbond_site_symmetry_D
_geom_hbond_site_symmetry_H
_geom_hbond_site_symmetry_A
_geom_hbond_distance_DH
_geom_hbond_distance_HA
_geom_hbond_distance_DA
_geom_hbond_angle_DHA
_geom_hbond_publ_flag
C11 H11A O1 . . 3_657 0.96 2.54 3.4945(17) 171 yes
C11 H11B O1 . . 2_656 0.96 2.58 3.4830(17) 158 yes
